data_7058280
loop_
_publ_author_name
'Vinayak, Richa'
'Nayek, Hari Pada'

_publ_section_title
;
 Organotin metalloligands for selective sensing of metal ions
;
_journal_issue 19
_journal_name_full 'New Journal of Chemistry'
_journal_page_first 7259
_journal_paper_doi 10.1039/C9NJ00944B
_journal_volume 43
_journal_year 2019
_chemical_formula_sum 'C92 H120 N4 O18 Sn4'
_chemical_formula_weight 2044.67
_space_group_crystal_system triclinic
_space_group_IT_number 2
_space_group_name_Hall '-P 1'
_space_group_name_H-M_alt 'P -1'
_symmetry_space_group_name_Hall '-P 1'
_symmetry_space_group_name_H-M 'P -1'
_atom_sites_solution_hydrogens geom
_audit_creation_method SHELXL-2016/6
_audit_update_record
;
2019-04-03 deposited with the CCDC.    2019-04-08 downloaded from the CCDC.
;
_cell_angle_alpha 87.428(2)
_cell_angle_beta 84.224(2)
_cell_angle_gamma 74.133(2)
_cell_formula_units_Z 2
_cell_length_a 12.2776(7)
_cell_length_b 17.0387(10)
_cell_length_c 22.7943(13)
_cell_measurement_reflns_used 202965
_cell_measurement_temperature 100(2)
_cell_measurement_theta_max 25.343
_cell_measurement_theta_min 2.203
_cell_volume 4562.7(5)
_computing_cell_refinement CrysAlisPro
_computing_data_collection CrysAlisPro
_computing_data_reduction CrysAlisPro
_computing_molecular_graphics 'Diamond 3.0'
_computing_publication_material 'Microsoft word 2013'
_computing_structure_refinement 'SHELXL-2016/6 (Sheldrick, 2016)'
_computing_structure_solution 'SHELXT (Sheldrick, 2015)'
_diffrn_ambient_temperature 100(2)
_diffrn_measured_fraction_theta_full 0.999
_diffrn_measured_fraction_theta_max 0.997
_diffrn_measurement_device_type 'SuperNova, Single source at offset/far, EosS2'
_diffrn_radiation_type MoK\a
_diffrn_radiation_wavelength 0.71073
_diffrn_reflns_av_R_equivalents 0.0439
_diffrn_reflns_av_unetI/netI 0.0197
_diffrn_reflns_Laue_measured_fraction_full 0.999
_diffrn_reflns_Laue_measured_fraction_max 0.997
_diffrn_reflns_limit_h_max 14
_diffrn_reflns_limit_h_min -14
_diffrn_reflns_limit_k_max 20
_diffrn_reflns_limit_k_min -20
_diffrn_reflns_limit_l_max 27
_diffrn_reflns_limit_l_min -27
_diffrn_reflns_number 202910
_diffrn_reflns_point_group_measured_fraction_full 0.999
_diffrn_reflns_point_group_measured_fraction_max 0.997
_diffrn_reflns_theta_full 25.242
_diffrn_reflns_theta_max 25.343
_diffrn_reflns_theta_min 2.203
_diffrn_source 'micro-focus sealed X-ray tube'
_exptl_absorpt_coefficient_mu 1.150
_exptl_absorpt_correction_type none
_exptl_crystal_colour yellow
_exptl_crystal_density_diffrn 1.488
_exptl_crystal_description block
_exptl_crystal_F_000 2088
_exptl_crystal_size_max 0.188
_exptl_crystal_size_mid 0.171
_exptl_crystal_size_min 0.124
_refine_diff_density_max 2.377
_refine_diff_density_min -0.911
_refine_diff_density_rms 0.106
_refine_ls_extinction_method none
_refine_ls_goodness_of_fit_ref 1.071
_refine_ls_hydrogen_treatment constr
_refine_ls_matrix_type full
_refine_ls_number_parameters 1097
_refine_ls_number_reflns 16665
_refine_ls_number_restraints 3
_refine_ls_restrained_S_all 1.071
_refine_ls_R_factor_all 0.0641
_refine_ls_R_factor_gt 0.0465
_refine_ls_shift/su_max 0.056
_refine_ls_shift/su_mean 0.001
_refine_ls_structure_factor_coef Fsqd
_refine_ls_weighting_details 'w=1/[\s^2^(Fo^2^)+(0.0408P)^2^+21.8341P] where P=(Fo^2^+2Fc^2^)/3'
_refine_ls_weighting_scheme calc
_refine_ls_wR_factor_gt 0.1055
_refine_ls_wR_factor_ref 0.1222
_reflns_Friedel_coverage 0.000
_reflns_number_gt 13627
_reflns_number_total 16665
_reflns_threshold_expression 'I > 2\s(I)'
_cod_data_source_file c9nj00944b2.cif
_cod_data_source_block 4
_cod_depositor_comments 'Adding full bibliography for 7058279--7058282.cif.'
_cod_database_code 7058280
_shelx_shelxl_version_number 2016/6
_shelx_space_group_comment
;
The symmetry employed for this shelxl refinement is uniquely defined
by the following loop, which should always be used as a source of
symmetry information in preference to the above space-group names.
They are only intended as comments.
;
_shelx_estimated_absorpt_t_min 0.813
_shelx_estimated_absorpt_t_max 0.871

loop_
_space_group_symop_operation_xyz
'x, y, z'
'-x, -y, -z'

loop_
_atom_site_label
_atom_site_type_symbol
_atom_site_fract_x
_atom_site_fract_y
_atom_site_fract_z
_atom_site_U_iso_or_equiv
_atom_site_adp_type
_atom_site_occupancy
_atom_site_site_symmetry_order
_atom_site_calc_flag
_atom_site_refinement_flags_posn
_atom_site_refinement_flags_adp
_atom_site_refinement_flags_occupancy
_atom_site_disorder_assembly
_atom_site_disorder_group
C1 C 0.9504(4) -0.1747(3) 0.3857(2) 0.0276(9) Uani 1 1 d . . . . .
C2 C 0.9702(4) -0.2404(3) 0.3425(2) 0.0322(10) Uani 1 1 d . . . . .
C3 C 0.8838(4) -0.2440(3) 0.3090(2) 0.0382(11) Uani 1 1 d . . . . .
H3 H 0.811918 -0.204859 0.314276 0.046 Uiso 1 1 calc R U . . .
C4 C 0.9022(5) -0.3045(3) 0.2678(2) 0.0457(13) Uani 1 1 d . . . . .
H4 H 0.842597 -0.307449 0.245125 0.055 Uiso 1 1 calc R U . . .
C5 C 1.0080(5) -0.3609(3) 0.2595(2) 0.0399(12) Uani 1 1 d . . . . .
C6 C 1.0937(5) -0.3590(3) 0.2936(2) 0.0407(12) Uani 1 1 d . . . . .
H6A H 1.165404 -0.398426 0.288529 0.049 Uiso 1 1 calc R U . . .
C7 C 1.0743(4) -0.2990(3) 0.3352(2) 0.0382(11) Uani 1 1 d . . . . .
H7 H 1.132798 -0.297845 0.359106 0.046 Uiso 1 1 calc R U . . .
C8 C 1.1175(7) -0.4430(4) 0.1833(3) 0.0586(17) Uani 1 1 d . . . . .
H8A H 1.178903 -0.422592 0.191621 0.070 Uiso 1 1 calc R U . . .
C9 C 1.1342(8) -0.4993(4) 0.1359(3) 0.073(2) Uani 1 1 d . . . . .
C10 C 1.2378(10) -0.5196(5) 0.1015(4) 0.111(4) Uani 1 1 d . . . . .
H10 H 1.297945 -0.497891 0.109807 0.133 Uiso 1 1 calc R U . . .
C11 C 1.2518(15) -0.5718(7) 0.0551(5) 0.173(8) Uani 1 1 d . . . . .
H11 H 1.321882 -0.585601 0.030977 0.207 Uiso 1 1 calc R U . . .
C12 C 1.1655(16) -0.6038(7) 0.0435(5) 0.164(7) Uani 1 1 d . . . . .
H12 H 1.177650 -0.640605 0.011867 0.196 Uiso 1 1 calc R U . . .
C13 C 1.0623(14) -0.5843(5) 0.0760(4) 0.126(5) Uani 1 1 d . . . . .
C15 C 0.949(3) -0.6400(13) 0.0135(7) 0.356(19) Uani 1 1 d . . . . .
H15A H 0.876475 -0.654492 0.019019 0.533 Uiso 1 1 calc R U . . .
H15B H 0.944804 -0.597692 -0.017395 0.533 Uiso 1 1 calc R U . . .
H15C H 1.010406 -0.688395 0.001940 0.533 Uiso 1 1 calc R U . . .
C14 C 1.0472(8) -0.5317(4) 0.1240(3) 0.074(2) Uani 1 1 d . . . . .
C16 C 0.6433(3) 0.1750(3) 0.4533(2) 0.0282(10) Uani 1 1 d . . . . .
C17 C 0.6054(4) 0.2525(3) 0.4844(2) 0.0308(10) Uani 1 1 d . . . . .
C18 C 0.4988(4) 0.3045(3) 0.4766(2) 0.0349(11) Uani 1 1 d . . . . .
H18 H 0.453459 0.290960 0.449343 0.042 Uiso 1 1 calc R U . . .
C19 C 0.4579(4) 0.3758(3) 0.5080(2) 0.0387(12) Uani 1 1 d . . . . .
H19 H 0.384549 0.410631 0.502481 0.046 Uiso 1 1 calc R U . . .
C20 C 0.5245(4) 0.3965(3) 0.5479(2) 0.0343(11) Uani 1 1 d . . . . .
C21 C 0.6320(4) 0.3458(3) 0.5545(2) 0.0364(11) Uani 1 1 d . . . . .
H21 H 0.678457 0.360022 0.580832 0.044 Uiso 1 1 calc R U . . .
C22 C 0.6723(4) 0.2745(3) 0.5229(2) 0.0333(10) Uani 1 1 d . . . . .
H22 H 0.746437 0.240414 0.527526 0.040 Uiso 1 1 calc R U . . .
C23 C 0.3881(4) 0.5110(3) 0.5927(2) 0.0402(12) Uani 1 1 d . . . . .
H23 H 0.328287 0.493524 0.578801 0.048 Uiso 1 1 calc R U . . .
C24 C 0.3620(4) 0.5850(3) 0.6262(2) 0.0392(12) Uani 1 1 d . . . . .
C25 C 0.2485(4) 0.6339(3) 0.6339(3) 0.0429(13) Uani 1 1 d . . . . .
H25 H 0.189925 0.617834 0.617485 0.051 Uiso 1 1 calc R U . . .
C26 C 0.2233(5) 0.7046(3) 0.6651(3) 0.0469(14) Uani 1 1 d . . . . .
H26 H 0.146949 0.737501 0.669938 0.056 Uiso 1 1 calc R U . . .
C27 C 0.3078(5) 0.7287(3) 0.6899(2) 0.0440(13) Uani 1 1 d . . . . .
H27 H 0.288380 0.777307 0.712009 0.053 Uiso 1 1 calc R U . . .
C28 C 0.4201(5) 0.6824(3) 0.6825(2) 0.0424(12) Uani 1 1 d . . . . .
C29 C 0.4469(4) 0.6096(3) 0.6509(2) 0.0378(11) Uani 1 1 d . . . . .
C30 C 0.4897(6) 0.7833(4) 0.7231(3) 0.0587(17) Uani 1 1 d . . . . .
H30A H 0.559350 0.790201 0.737174 0.088 Uiso 1 1 calc R U . . .
H30B H 0.467438 0.821673 0.690336 0.088 Uiso 1 1 calc R U . . .
H30C H 0.428675 0.794030 0.755328 0.088 Uiso 1 1 calc R U . . .
C31 C 0.6573(4) -0.0322(3) 0.4775(2) 0.0317(10) Uani 1 1 d . . . . .
H31A H 0.685458 -0.047505 0.516704 0.038 Uiso 1 1 calc R U . . .
H31B H 0.589359 0.015076 0.482842 0.038 Uiso 1 1 calc R U . . .
C32 C 0.6207(4) -0.1033(3) 0.4553(2) 0.0342(11) Uani 1 1 d . . . . .
H32A H 0.688661 -0.150151 0.447907 0.041 Uiso 1 1 calc R U . . .
H32B H 0.568977 -0.120269 0.486364 0.041 Uiso 1 1 calc R U . . .
C33 C 0.5611(5) -0.0827(3) 0.3991(2) 0.0437(13) Uani 1 1 d . . . . .
H33A H 0.612406 -0.065583 0.367945 0.052 Uiso 1 1 calc R U . . .
H33B H 0.492485 -0.036340 0.406441 0.052 Uiso 1 1 calc R U . . .
C34 C 0.5266(5) -0.1549(4) 0.3780(3) 0.0601(17) Uani 1 1 d . . . . .
H34A H 0.488396 -0.139464 0.341813 0.090 Uiso 1 1 calc R U . . .
H34B H 0.594422 -0.200610 0.370048 0.090 Uiso 1 1 calc R U . . .
H34C H 0.474572 -0.171385 0.408522 0.090 Uiso 1 1 calc R U . . .
C35 C 0.8143(5) 0.0475(4) 0.3351(2) 0.0470(13) Uani 1 1 d . . . . .
H35A H 0.772535 0.106040 0.333262 0.056 Uiso 1 1 calc R U . . .
H35B H 0.896238 0.044373 0.328227 0.056 Uiso 1 1 calc R U . . .
C36 C 0.7866(15) 0.0104(7) 0.2875(3) 0.174(7) Uani 1 1 d . . . . .
H36A H 0.704469 0.013820 0.294109 0.209 Uiso 1 1 calc R U . . .
H36B H 0.828019 -0.048191 0.289292 0.209 Uiso 1 1 calc R U . . .
C37 C 0.8085(10) 0.0407(6) 0.2257(3) 0.101(3) Uani 1 1 d . . . . .
H37A H 0.737124 0.054664 0.206016 0.121 Uiso 1 1 calc R U . A 1
H37B H 0.834552 0.090634 0.226756 0.121 Uiso 1 1 calc R U . A 1
C39 C 1.0294(4) -0.1722(3) 0.5469(2) 0.0360(11) Uani 1 1 d . . . . .
H39A H 1.071282 -0.229182 0.537310 0.043 Uiso 1 1 calc R U . . .
H39B H 1.053226 -0.159137 0.584717 0.043 Uiso 1 1 calc R U . . .
C40 C 0.9014(4) -0.1644(3) 0.5540(2) 0.0359(11) Uani 1 1 d . . . . .
H40A H 0.860039 -0.107369 0.563849 0.043 Uiso 1 1 calc R U . . .
H40B H 0.877846 -0.176501 0.515912 0.043 Uiso 1 1 calc R U . . .
C41 C 0.8667(5) -0.2211(4) 0.6015(3) 0.0531(15) Uani 1 1 d . . . . .
H41A H 0.903839 -0.278406 0.590603 0.064 Uiso 1 1 calc R U . . .
H41B H 0.893825 -0.211397 0.639340 0.064 Uiso 1 1 calc R U . . .
C42 C 0.7387(5) -0.2081(4) 0.6098(3) 0.0589(17) Uani 1 1 d . . . . .
H42A H 0.720168 -0.245543 0.640649 0.088 Uiso 1 1 calc R U . . .
H42B H 0.701742 -0.151658 0.621440 0.088 Uiso 1 1 calc R U . . .
H42C H 0.711753 -0.218650 0.572716 0.088 Uiso 1 1 calc R U . . .
C43 C 1.1949(4) -0.0745(3) 0.4109(2) 0.0333(10) Uani 1 1 d . . . . .
H43A H 1.243453 -0.044394 0.426952 0.040 Uiso 1 1 calc R U . . .
H43B H 1.244273 -0.128383 0.398131 0.040 Uiso 1 1 calc R U . . .
C44 C 1.1436(5) -0.0278(3) 0.3574(2) 0.0461(13) Uani 1 1 d . . . . .
H44A H 1.103427 -0.061081 0.338037 0.055 Uiso 1 1 calc R U . . .
H44B H 1.087016 0.023226 0.370566 0.055 Uiso 1 1 calc R U . . .
C45 C 1.2321(7) -0.0070(4) 0.3133(3) 0.069(2) Uani 1 1 d . . . . .
H45A H 1.285053 -0.058159 0.297706 0.083 Uiso 1 1 calc R U . . .
H45B H 1.276613 0.022278 0.333523 0.083 Uiso 1 1 calc R U . . .
C46 C 1.1793(10) 0.0461(6) 0.2618(4) 0.127(5) Uani 1 1 d . . . . .
H46A H 1.239705 0.058028 0.234375 0.190 Uiso 1 1 calc R U . . .
H46B H 1.136399 0.016884 0.241154 0.190 Uiso 1 1 calc R U . . .
H46C H 1.127959 0.097316 0.276968 0.190 Uiso 1 1 calc R U . . .
C47 C 0.7509(6) 0.8226(4) 0.9010(3) 0.0570(16) Uani 1 1 d . . . . .
C48 C 0.7914(5) 0.7675(4) 0.8493(2) 0.0489(14) Uani 1 1 d . . . . .
C49 C 0.7222(5) 0.7227(4) 0.8304(3) 0.0528(15) Uani 1 1 d . . . . .
H49 H 0.649028 0.727634 0.850448 0.063 Uiso 1 1 calc R U . . .
C50 C 0.7585(5) 0.6713(4) 0.7830(3) 0.0488(14) Uani 1 1 d . . . . .
H50 H 0.710277 0.641198 0.770816 0.059 Uiso 1 1 calc R U . . .
C51 C 0.8652(5) 0.6632(3) 0.7530(2) 0.0420(12) Uani 1 1 d . . . . .
C52 C 0.9346(5) 0.7072(3) 0.7721(2) 0.0451(13) Uani 1 1 d . . . . .
H52 H 1.008522 0.701332 0.752708 0.054 Uiso 1 1 calc R U . . .
C53 C 0.8971(5) 0.7598(4) 0.8193(2) 0.0487(14) Uani 1 1 d . . . . .
H53 H 0.944648 0.790704 0.830989 0.058 Uiso 1 1 calc R U . . .
C54 C 0.8442(5) 0.5908(3) 0.6709(2) 0.0407(12) Uani 1 1 d . . . . .
H54 H 0.764501 0.614897 0.676542 0.049 Uiso 1 1 calc R U . . .
C55 C 0.8891(4) 0.5335(3) 0.6240(2) 0.0378(11) Uani 1 1 d . . . . .
C56 C 0.8153(5) 0.5151(3) 0.5863(3) 0.0446(13) Uani 1 1 d . . . . .
H56 H 0.736578 0.542771 0.590491 0.054 Uiso 1 1 calc R U . . .
C57 C 0.8566(5) 0.4579(4) 0.5437(3) 0.0496(14) Uani 1 1 d . . . . .
H57 H 0.806439 0.446284 0.518267 0.060 Uiso 1 1 calc R U . . .
C58 C 0.9723(5) 0.4161(3) 0.5373(3) 0.0464(13) Uani 1 1 d . . . . .
H58 H 1.000185 0.376082 0.507816 0.056 Uiso 1 1 calc R U . . .
C59 C 1.0452(4) 0.4328(3) 0.5733(2) 0.0378(11) Uani 1 1 d . . . . .
C60 C 1.0054(4) 0.4927(3) 0.6164(2) 0.0366(11) Uani 1 1 d . . . . .
C61 C 1.2001(5) 0.3265(3) 0.5344(3) 0.0533(15) Uani 1 1 d . . . . .
H61A H 1.282340 0.304367 0.536056 0.080 Uiso 1 1 calc R U . . .
H61B H 1.161751 0.284659 0.547930 0.080 Uiso 1 1 calc R U . . .
H61C H 1.184156 0.342973 0.493712 0.080 Uiso 1 1 calc R U . . .
C62 C 0.7982(8) 1.1062(5) 1.0558(3) 0.076(2) Uani 1 1 d . . . . .
C63 C 0.7555(7) 1.1834(4) 1.0899(3) 0.0682(19) Uani 1 1 d . . . . .
C64 C 0.6419(9) 1.2223(5) 1.0993(5) 0.107(3) Uani 1 1 d . . . . .
H64 H 0.588200 1.197992 1.085843 0.128 Uiso 1 1 calc R U . . .
C65 C 0.6034(8) 1.2960(5) 1.1277(5) 0.099(3) Uani 1 1 d . . . . .
H65 H 0.524087 1.321916 1.132178 0.119 Uiso 1 1 calc R U . . .
C66 C 0.6759(7) 1.3325(4) 1.1494(3) 0.068(2) Uani 1 1 d . . . . .
C67 C 0.7904(9) 1.2941(6) 1.1383(5) 0.121(4) Uani 1 1 d . . . . .
H67 H 0.843988 1.318892 1.151286 0.145 Uiso 1 1 calc R U . . .
C68 C 0.8303(9) 1.2204(6) 1.1090(5) 0.109(4) Uani 1 1 d . . . . .
H68 H 0.909747 1.195951 1.102200 0.130 Uiso 1 1 calc R U . . .
C69 C 0.6871(7) 1.4411(4) 1.2065(3) 0.0658(19) Uani 1 1 d . . . . .
H69 H 0.765647 1.414922 1.208426 0.079 Uiso 1 1 calc R U . . .
C70 C 0.6362(7) 1.5173(4) 1.2360(3) 0.0623(18) Uani 1 1 d . . . . .
C71 C 0.7061(7) 1.5488(4) 1.2692(3) 0.0627(18) Uani 1 1 d . . . . .
H71 H 0.784149 1.520692 1.270374 0.075 Uiso 1 1 calc R U . . .
C72 C 0.6612(7) 1.6192(5) 1.2993(3) 0.068(2) Uani 1 1 d . . . . .
H72 H 0.707543 1.639388 1.322341 0.081 Uiso 1 1 calc R U . . .
C73 C 0.5478(7) 1.6616(4) 1.2964(3) 0.067(2) Uani 1 1 d . . . . .
H73 H 0.517798 1.711281 1.316899 0.080 Uiso 1 1 calc R U . . .
C74 C 0.4775(7) 1.6327(4) 1.2641(3) 0.071(2) Uani 1 1 d . . . . .
C75 C 0.5206(8) 1.5590(4) 1.2348(3) 0.076(2) Uani 1 1 d . . . . .
C76 C 0.3234(8) 1.7502(5) 1.2813(4) 0.084(2) Uani 1 1 d . . . . .
H76A H 0.242354 1.771075 1.275693 0.126 Uiso 1 1 calc R U . . .
H76B H 0.333773 1.749452 1.323389 0.126 Uiso 1 1 calc R U . . .
H76C H 0.365402 1.785657 1.259938 0.126 Uiso 1 1 calc R U . . .
C77 C 0.4724(12) 0.9568(5) 0.8785(3) 0.116(4) Uani 1 1 d . . . . .
H77A H 0.544479 0.933201 0.854092 0.139 Uiso 1 1 calc R U . B 1
H77B H 0.418135 0.927533 0.867496 0.139 Uiso 1 1 calc R U . B 1
C79 C 0.4825(11) 1.0301(11) 0.7836(5) 0.155(7) Uani 1 1 d . . . . .
H79A H 0.562573 1.031514 0.775103 0.186 Uiso 1 1 calc R U . C 1
H79B H 0.464733 0.988771 0.759737 0.186 Uiso 1 1 calc R U . C 1
C80 C 0.3965(14) 1.1130(11) 0.7836(5) 0.175(8) Uani 1 1 d . . . . .
H80A H 0.376018 1.127903 0.743319 0.263 Uiso 1 1 calc R U . . .
H80B H 0.328348 1.110886 0.809238 0.263 Uiso 1 1 calc R U . . .
H80C H 0.429655 1.153741 0.798115 0.263 Uiso 1 1 calc R U . . .
C81 C 0.4860(8) 0.8316(5) 1.0345(3) 0.081(2) Uani 1 1 d . . . . .
H81A H 0.524608 0.843549 1.067786 0.097 Uiso 1 1 calc R U . . .
H81B H 0.403797 0.845298 1.047810 0.097 Uiso 1 1 calc R U . . .
C82 C 0.5224(14) 0.7457(7) 1.0273(6) 0.197(9) Uani 1 1 d . . . . .
H82A H 0.605951 0.729633 1.018097 0.236 Uiso 1 1 calc R U . . .
H82B H 0.488542 0.732452 0.992632 0.236 Uiso 1 1 calc R U . . .
C83 C 0.4931(17) 0.6938(10) 1.0797(9) 0.317(18) Uani 1 1 d . . . . .
H83A H 0.418841 0.722474 1.100243 0.380 Uiso 1 1 calc R U . . .
H83B H 0.551602 0.685292 1.107923 0.380 Uiso 1 1 calc R U . . .
C85 C 0.8175(8) 1.0374(5) 0.9030(4) 0.095(3) Uani 1 1 d . . . . .
H85A H 0.891673 1.003435 0.885733 0.114 Uiso 1 1 calc R U . D 1
H85B H 0.761884 1.040242 0.873851 0.114 Uiso 1 1 calc R U . D 1
C86 C 0.8287(9) 1.1196(7) 0.9086(5) 0.108(3) Uani 1 1 d . . . . .
H86A H 0.902867 1.116754 0.923340 0.129 Uiso 1 1 calc R U . . .
H86B H 0.767799 1.150041 0.937469 0.129 Uiso 1 1 calc R U . . .
C87 C 0.8203(12) 1.1657(7) 0.8474(5) 0.126(4) Uani 1 1 d . . . . .
H87A H 0.878776 1.133987 0.818002 0.151 Uiso 1 1 calc R U . . .
H87B H 0.744635 1.171183 0.833600 0.151 Uiso 1 1 calc R U . . .
C88 C 0.8384(13) 1.2511(8) 0.8533(7) 0.167(6) Uani 1 1 d . . . . .
H88A H 0.833090 1.279621 0.814911 0.250 Uiso 1 1 calc R U . . .
H88B H 0.779887 1.282536 0.882079 0.250 Uiso 1 1 calc R U . . .
H88C H 0.913741 1.245420 0.866514 0.250 Uiso 1 1 calc R U . . .
C89 C 0.8644(7) 0.8815(5) 1.0423(3) 0.074(2) Uani 1 1 d . . . . .
H89A H 0.940450 0.853938 1.023078 0.089 Uiso 1 1 calc R U . E 1
H89B H 0.874992 0.909544 1.077487 0.089 Uiso 1 1 calc R U . E 1
C90 C 0.7991(9) 0.8174(6) 1.0612(4) 0.105(3) Uani 1 1 d . . . . .
H90A H 0.722645 0.845786 1.079487 0.126 Uiso 1 1 calc R U . . .
H90B H 0.788787 0.789944 1.025608 0.126 Uiso 1 1 calc R U . . .
C91 C 0.8581(13) 0.7528(7) 1.1045(5) 0.147(6) Uani 1 1 d . . . . .
H91A H 0.871285 0.779182 1.139945 0.177 Uiso 1 1 calc R U . . .
H91B H 0.932595 0.721061 1.085964 0.177 Uiso 1 1 calc R U . . .
C92 C 0.7748(16) 0.6902(7) 1.1238(5) 0.184(8) Uani 1 1 d . . . . .
H92A H 0.811884 0.648378 1.151724 0.276 Uiso 1 1 calc R U . . .
H92B H 0.701390 0.721956 1.142424 0.276 Uiso 1 1 calc R U . . .
H92C H 0.762514 0.664012 1.088607 0.276 Uiso 1 1 calc R U . . .
N1 N 1.0215(5) -0.4194(3) 0.2148(2) 0.0494(12) Uani 1 1 d . . . . .
N2 N 0.4924(3) 0.4684(2) 0.5817(2) 0.0390(10) Uani 1 1 d . . . . .
N3 N 0.9095(4) 0.6102(3) 0.70546(19) 0.0404(10) Uani 1 1 d . . . . .
N4 N 0.6267(6) 1.4082(4) 1.1775(3) 0.0785(19) Uani 1 1 d . . . . .
O1 O 1.0342(3) -0.1757(2) 0.41550(17) 0.0458(9) Uani 1 1 d . . . . .
O2 O 0.8574(3) -0.1223(2) 0.39107(15) 0.0363(8) Uani 1 1 d . . . . .
O3 O 0.5850(3) 0.1534(2) 0.41835(16) 0.0379(8) Uani 1 1 d . . . . .
O4 O 0.7437(3) 0.12562(18) 0.46327(14) 0.0306(7) Uani 1 1 d . . . . .
O5 O 0.9239(2) -0.00539(18) 0.46601(13) 0.0278(7) Uani 1 1 d . . . . .
O6 O 0.5567(3) 0.5657(2) 0.64523(17) 0.0464(9) Uani 1 1 d . . . . .
H6 H 0.563372 0.524355 0.624956 0.070 Uiso 1 1 calc R U . . .
O7 O 0.5097(3) 0.7016(2) 0.70349(18) 0.0524(10) Uani 1 1 d . . . . .
O8 O 0.9445(5) -0.5169(3) 0.1569(2) 0.0727(14) Uani 1 1 d . . . . .
H8 H 0.940515 -0.481379 0.182013 0.109 Uiso 1 1 calc R U . . .
O9 O 0.9695(10) -0.6111(5) 0.0654(3) 0.161(4) Uani 1 1 d . . . . .
O10 O 0.8075(4) 0.8691(3) 0.9130(2) 0.0676(13) Uani 1 1 d . . . . .
O11 O 0.6564(4) 0.8199(3) 0.92857(19) 0.0640(12) Uani 1 1 d . . . . .
O12 O 0.7214(5) 1.0753(3) 1.0386(2) 0.0805(15) Uani 1 1 d . . . . .
O13 O 0.9011(6) 1.0722(4) 1.0461(3) 0.0890(17) Uani 1 1 d . . . . .
O14 O 0.6119(4) 0.9801(3) 0.99042(17) 0.0565(11) Uani 1 1 d . . . . .
O15 O 0.4486(6) 1.5300(3) 1.2062(3) 0.110(2) Uani 1 1 d . . . . .
H15 H 0.484854 1.486531 1.189230 0.165 Uiso 1 1 calc R U . . .
O16 O 0.3647(6) 1.6702(3) 1.2594(3) 0.0950(19) Uani 1 1 d . . . . .
O17 O 1.0805(3) 0.5081(2) 0.65036(18) 0.0434(9) Uani 1 1 d . . . . .
H17 H 1.045334 0.537210 0.678700 0.065 Uiso 1 1 calc R U . . .
O18 O 1.1597(3) 0.3956(2) 0.57147(18) 0.0474(9) Uani 1 1 d . . . . .
Sn1 Sn 1.07214(2) -0.09251(2) 0.47926(2) 0.02721(8) Uani 1 1 d . . . . .
Sn2 Sn 0.78501(2) 0.00572(2) 0.42244(2) 0.02763(9) Uani 1 1 d . . . . .
Sn3 Sn 0.50621(4) 0.91580(3) 0.96572(2) 0.05034(12) Uani 1 1 d . . . . .
C84 C 0.487(3) 0.5990(15) 1.0551(13) 0.54(4) Uani 1 1 d . . . . .
H84A H 0.467766 0.565987 1.088973 0.811 Uiso 1 1 calc R U . . .
H84B H 0.427959 0.607575 1.027542 0.811 Uiso 1 1 calc R U . . .
H84C H 0.560446 0.570471 1.035207 0.811 Uiso 1 1 calc R U . . .
Sn4A Sn 0.7673(7) 0.9738(3) 0.9790(2) 0.0719(14) Uani 0.44(2) 1 d . . P F 1
Sn4B Sn 0.7917(6) 0.96802(19) 0.98202(11) 0.0451(8) Uani 0.56(2) 1 d . . P F 2
C78A C 0.4371(15) 1.0267(10) 0.8586(6) 0.063(6) Uani 0.427(17) 1 d . . P G 1
H78A H 0.466077 1.064797 0.880145 0.076 Uiso 0.427(17) 1 calc R U P G 1
H78B H 0.352992 1.043923 0.864104 0.076 Uiso 0.427(17) 1 calc R U P G 1
C78B C 0.5387(11) 0.9827(12) 0.8402(6) 0.104(7) Uani 0.573(17) 1 d . . P G 2
H78C H 0.601628 0.935393 0.826334 0.125 Uiso 0.573(17) 1 calc R U P G 2
H78D H 0.572399 1.019634 0.860131 0.125 Uiso 0.573(17) 1 calc R U P G 2
C38A C 0.8879(12) -0.0169(8) 0.1950(6) 0.120(6) Uani 0.794(15) 1 d . . P H 1
H38A H 0.901486 0.003475 0.154815 0.179 Uiso 0.794(15) 1 calc R U P H 1
H38B H 0.958707 -0.030108 0.214289 0.179 Uiso 0.794(15) 1 calc R U P H 1
H38C H 0.861461 -0.066010 0.193587 0.179 Uiso 0.794(15) 1 calc R U P H 1
C38B C 0.923(3) 0.081(3) 0.2123(18) 0.078(13) Uani 0.206(15) 1 d . . P H 2
H38D H 0.928913 0.098792 0.170914 0.117 Uiso 0.206(15) 1 calc R U P H 2
H38E H 0.911827 0.128066 0.237759 0.117 Uiso 0.206(15) 1 calc R U P H 2
H38F H 0.992473 0.039620 0.220746 0.117 Uiso 0.206(15) 1 calc R U P H 2

loop_
_atom_site_aniso_label
_atom_site_aniso_U_11
_atom_site_aniso_U_22
_atom_site_aniso_U_33
_atom_site_aniso_U_23
_atom_site_aniso_U_13
_atom_site_aniso_U_12
C1 0.031(2) 0.020(2) 0.033(2) -0.0023(18) 0.0028(19) -0.0109(19)
C2 0.035(3) 0.030(2) 0.033(2) -0.0053(19) 0.001(2) -0.012(2)
C3 0.038(3) 0.039(3) 0.038(3) -0.011(2) -0.004(2) -0.009(2)
C4 0.053(3) 0.048(3) 0.042(3) -0.009(2) -0.011(3) -0.020(3)
C5 0.058(3) 0.029(3) 0.033(3) -0.004(2) 0.004(2) -0.016(2)
C6 0.046(3) 0.030(3) 0.045(3) -0.007(2) 0.000(2) -0.009(2)
C7 0.038(3) 0.033(3) 0.043(3) -0.004(2) -0.003(2) -0.009(2)
C8 0.096(5) 0.039(3) 0.039(3) -0.003(2) 0.014(3) -0.022(3)
C9 0.130(7) 0.042(3) 0.045(4) -0.008(3) 0.023(4) -0.030(4)
C10 0.168(10) 0.077(6) 0.082(6) -0.031(5) 0.067(6) -0.046(6)
C11 0.298(19) 0.101(8) 0.115(9) -0.061(7) 0.132(11) -0.090(11)
C12 0.32(2) 0.104(8) 0.079(7) -0.063(6) 0.071(10) -0.098(11)
C13 0.272(16) 0.065(5) 0.051(5) -0.024(4) 0.011(7) -0.069(8)
C15 0.73(6) 0.26(2) 0.117(13) -0.031(14) -0.15(2) -0.16(3)
C14 0.138(8) 0.048(4) 0.032(3) -0.008(3) 0.001(4) -0.025(4)
C16 0.0132(19) 0.032(2) 0.039(3) 0.020(2) -0.0050(18) -0.0091(18)
C17 0.028(2) 0.024(2) 0.041(3) 0.0041(19) -0.003(2) -0.0075(19)
C18 0.025(2) 0.036(3) 0.044(3) 0.009(2) -0.006(2) -0.009(2)
C19 0.024(2) 0.029(3) 0.060(3) 0.008(2) -0.003(2) -0.003(2)
C20 0.032(2) 0.023(2) 0.047(3) 0.008(2) 0.000(2) -0.0074(19)
C21 0.032(3) 0.030(2) 0.048(3) 0.001(2) -0.007(2) -0.008(2)
C22 0.025(2) 0.027(2) 0.046(3) -0.001(2) -0.005(2) -0.0032(19)
C23 0.035(3) 0.028(3) 0.055(3) 0.006(2) 0.005(2) -0.007(2)
C24 0.035(3) 0.024(2) 0.051(3) 0.007(2) 0.009(2) -0.001(2)
C25 0.034(3) 0.034(3) 0.056(3) 0.010(2) 0.007(2) -0.006(2)
C26 0.037(3) 0.035(3) 0.057(3) 0.008(2) 0.014(3) 0.002(2)
C27 0.049(3) 0.030(3) 0.044(3) 0.002(2) 0.004(2) 0.001(2)
C28 0.044(3) 0.039(3) 0.037(3) 0.005(2) 0.002(2) -0.003(2)
C29 0.033(3) 0.031(3) 0.041(3) 0.008(2) 0.004(2) 0.001(2)
C30 0.066(4) 0.049(4) 0.054(4) -0.016(3) -0.017(3) 0.002(3)
C31 0.020(2) 0.034(3) 0.039(3) -0.004(2) -0.0007(19) -0.0053(19)
C32 0.026(2) 0.029(2) 0.048(3) -0.006(2) 0.001(2) -0.0075(19)
C33 0.041(3) 0.051(3) 0.045(3) -0.010(2) -0.005(2) -0.022(3)
C34 0.052(4) 0.073(4) 0.065(4) -0.021(3) -0.009(3) -0.031(3)
C35 0.045(3) 0.056(3) 0.040(3) 0.009(3) -0.011(2) -0.013(3)
C36 0.43(2) 0.131(9) 0.031(4) 0.009(5) -0.040(8) -0.183(13)
C37 0.184(11) 0.088(6) 0.036(4) 0.002(4) -0.012(5) -0.044(7)
C39 0.031(2) 0.031(3) 0.048(3) 0.007(2) -0.010(2) -0.010(2)
C40 0.034(3) 0.031(3) 0.046(3) 0.005(2) -0.006(2) -0.014(2)
C41 0.048(3) 0.045(3) 0.065(4) 0.013(3) 0.003(3) -0.015(3)
C42 0.045(3) 0.050(3) 0.080(5) 0.014(3) 0.014(3) -0.019(3)
C43 0.030(2) 0.037(3) 0.031(2) -0.003(2) -0.0014(19) -0.005(2)
C44 0.053(3) 0.044(3) 0.033(3) 0.001(2) -0.004(2) 0.001(3)
C45 0.093(5) 0.055(4) 0.041(3) 0.006(3) 0.017(3) 0.004(4)
C46 0.152(10) 0.112(8) 0.061(5) 0.039(5) 0.027(6) 0.037(7)
C47 0.077(4) 0.060(4) 0.041(3) -0.008(3) 0.009(3) -0.034(3)
C48 0.058(4) 0.051(3) 0.041(3) 0.001(3) -0.002(3) -0.021(3)
C49 0.051(3) 0.062(4) 0.049(3) -0.010(3) 0.005(3) -0.022(3)
C50 0.054(3) 0.051(3) 0.045(3) -0.004(3) -0.002(3) -0.021(3)
C51 0.047(3) 0.038(3) 0.042(3) 0.006(2) -0.003(2) -0.013(2)
C52 0.045(3) 0.053(3) 0.039(3) 0.005(2) -0.004(2) -0.017(3)
C53 0.058(4) 0.053(3) 0.043(3) 0.005(3) -0.013(3) -0.028(3)
C54 0.039(3) 0.036(3) 0.046(3) 0.007(2) -0.003(2) -0.010(2)
C55 0.034(3) 0.036(3) 0.043(3) 0.006(2) -0.001(2) -0.010(2)
C56 0.032(3) 0.048(3) 0.054(3) 0.002(3) -0.004(2) -0.013(2)
C57 0.040(3) 0.060(4) 0.057(4) -0.004(3) -0.006(3) -0.025(3)
C58 0.044(3) 0.041(3) 0.058(4) -0.006(3) 0.005(3) -0.020(2)
C59 0.031(3) 0.029(2) 0.055(3) 0.002(2) 0.002(2) -0.012(2)
C60 0.033(3) 0.030(3) 0.050(3) 0.005(2) -0.004(2) -0.015(2)
C61 0.043(3) 0.032(3) 0.081(4) -0.008(3) 0.016(3) -0.010(2)
C62 0.096(6) 0.087(6) 0.060(4) -0.012(4) -0.016(4) -0.043(5)
C63 0.094(6) 0.059(4) 0.060(4) -0.007(3) -0.021(4) -0.028(4)
C64 0.097(7) 0.075(6) 0.162(10) -0.046(6) -0.024(6) -0.037(5)
C65 0.084(6) 0.064(5) 0.161(9) -0.037(5) -0.023(6) -0.029(4)
C66 0.097(6) 0.045(4) 0.069(4) -0.002(3) -0.040(4) -0.020(4)
C67 0.114(8) 0.096(7) 0.163(10) -0.061(7) -0.065(7) -0.018(6)
C68 0.098(7) 0.096(7) 0.143(9) -0.052(6) -0.050(6) -0.022(5)
C69 0.103(6) 0.054(4) 0.054(4) 0.012(3) -0.035(4) -0.035(4)
C70 0.099(5) 0.049(4) 0.051(4) 0.008(3) -0.035(4) -0.032(4)
C71 0.091(5) 0.073(4) 0.042(3) 0.005(3) -0.017(3) -0.049(4)
C72 0.095(6) 0.085(5) 0.044(4) -0.003(3) -0.010(4) -0.060(5)
C73 0.103(6) 0.064(4) 0.052(4) -0.003(3) -0.009(4) -0.052(4)
C74 0.099(6) 0.059(4) 0.069(5) 0.000(3) -0.034(4) -0.033(4)
C75 0.110(6) 0.052(4) 0.078(5) 0.001(3) -0.058(5) -0.025(4)
C76 0.103(6) 0.064(5) 0.094(6) -0.015(4) 0.001(5) -0.038(5)
C77 0.260(14) 0.071(6) 0.043(4) 0.009(4) -0.053(6) -0.077(7)
C79 0.111(9) 0.276(19) 0.083(7) 0.099(10) -0.030(7) -0.071(11)
C80 0.236(18) 0.30(2) 0.061(6) -0.059(10) 0.030(9) -0.191(17)
C81 0.104(6) 0.077(5) 0.054(4) 0.021(4) 0.002(4) -0.022(5)
C82 0.251(17) 0.100(8) 0.160(12) 0.071(8) 0.122(12) 0.025(9)
C83 0.29(2) 0.176(15) 0.32(2) 0.187(17) 0.21(2) 0.113(15)
C85 0.091(6) 0.069(5) 0.124(8) -0.020(5) 0.029(5) -0.030(5)
C86 0.093(7) 0.123(8) 0.123(8) -0.015(7) -0.011(6) -0.054(6)
C87 0.163(11) 0.106(8) 0.126(9) 0.022(7) -0.023(8) -0.066(8)
C88 0.213(16) 0.146(12) 0.174(13) 0.012(10) 0.003(11) -0.111(12)
C89 0.075(5) 0.087(5) 0.062(4) -0.022(4) -0.026(4) -0.014(4)
C90 0.117(8) 0.102(7) 0.080(6) -0.002(5) -0.042(6) 0.009(6)
C91 0.228(15) 0.095(8) 0.106(8) 0.002(6) -0.110(9) 0.011(9)
C92 0.36(2) 0.099(9) 0.084(8) 0.034(6) -0.087(11) -0.024(12)
N1 0.078(4) 0.035(2) 0.035(2) -0.0068(19) 0.000(2) -0.015(2)
N2 0.033(2) 0.025(2) 0.055(3) 0.0043(19) -0.0002(19) -0.0030(17)
N3 0.047(3) 0.031(2) 0.043(2) 0.0039(18) -0.003(2) -0.0101(19)
N4 0.114(5) 0.054(3) 0.079(4) -0.002(3) -0.054(4) -0.027(3)
O1 0.038(2) 0.038(2) 0.062(2) -0.0205(18) -0.0152(18) -0.0031(16)
O2 0.0264(17) 0.0336(18) 0.049(2) -0.0140(15) -0.0037(15) -0.0052(14)
O3 0.0336(18) 0.0365(19) 0.047(2) 0.0016(15) -0.0161(16) -0.0116(15)
O4 0.0292(17) 0.0262(16) 0.0379(18) -0.0033(13) -0.0082(14) -0.0076(13)
O5 0.0236(15) 0.0290(16) 0.0313(16) -0.0039(13) -0.0058(13) -0.0065(13)
O6 0.036(2) 0.041(2) 0.052(2) -0.0049(17) -0.0021(17) 0.0057(16)
O7 0.049(2) 0.047(2) 0.053(2) -0.0106(18) -0.0106(19) 0.0042(18)
O8 0.116(4) 0.046(3) 0.062(3) -0.012(2) -0.029(3) -0.023(3)
O9 0.313(13) 0.138(6) 0.078(4) -0.047(4) -0.012(6) -0.132(8)
O10 0.081(3) 0.075(3) 0.055(3) -0.017(2) -0.003(2) -0.034(3)
O11 0.087(3) 0.063(3) 0.048(2) -0.013(2) 0.016(2) -0.036(3)
O12 0.103(4) 0.067(3) 0.083(4) -0.022(3) -0.021(3) -0.035(3)
O13 0.100(5) 0.093(4) 0.081(4) -0.027(3) -0.018(3) -0.030(4)
O14 0.071(3) 0.059(3) 0.044(2) -0.0071(19) -0.014(2) -0.019(2)
O15 0.134(5) 0.063(3) 0.144(6) -0.027(3) -0.099(5) -0.009(3)
O16 0.113(5) 0.057(3) 0.124(5) -0.015(3) -0.055(4) -0.021(3)
O17 0.0365(19) 0.038(2) 0.058(2) -0.0019(17) -0.0072(17) -0.0137(16)
O18 0.0341(19) 0.037(2) 0.070(3) -0.0029(18) 0.0016(18) -0.0090(16)
Sn1 0.02291(16) 0.02504(16) 0.03461(17) -0.00272(12) -0.00531(12) -0.00675(12)
Sn2 0.02200(16) 0.03020(17) 0.03194(17) -0.00442(13) -0.00535(12) -0.00757(12)
Sn3 0.0731(3) 0.0535(2) 0.02923(19) -0.00134(16) -0.00823(18) -0.0238(2)
C84 0.76(7) 0.24(3) 0.46(5) 0.17(3) 0.38(5) -0.04(4)
Sn4A 0.0483(17) 0.0805(19) 0.093(3) -0.0341(19) -0.0267(11) -0.0144(11)
Sn4B 0.0535(15) 0.0492(9) 0.0394(11) 0.0005(7) -0.0149(6) -0.0218(7)
C78A 0.081(12) 0.067(11) 0.033(8) -0.013(7) -0.016(7) 0.002(8)
C78B 0.052(8) 0.165(17) 0.067(9) 0.061(10) 0.007(6) 0.004(9)
C38A 0.116(11) 0.116(11) 0.101(10) -0.009(8) 0.050(8) -0.008(8)
C38B 0.042(19) 0.09(3) 0.10(3) -0.01(2) -0.011(18) -0.009(18)

loop_
_atom_type_symbol
_atom_type_description
_atom_type_scat_dispersion_real
_atom_type_scat_dispersion_imag
_atom_type_scat_source
C C 0.0033 0.0016 'International Tables Vol C Tables 4.2.6.8 and 6.1.1.4'
N N 0.0061 0.0033 'International Tables Vol C Tables 4.2.6.8 and 6.1.1.4'
O O 0.0106 0.0060 'International Tables Vol C Tables 4.2.6.8 and 6.1.1.4'
Sn Sn -0.6537 1.4246 'International Tables Vol C Tables 4.2.6.8 and 6.1.1.4'
H H 0.0000 0.0000 'International Tables Vol C Tables 4.2.6.8 and 6.1.1.4'

loop_
_geom_angle_atom_site_label_1
_geom_angle_atom_site_label_2
_geom_angle_atom_site_label_3
_geom_angle
_geom_angle_site_symmetry_1
_geom_angle_site_symmetry_3
O2 C1 O1 123.9(4) . .
O2 C1 C2 120.0(4) . .
O1 C1 C2 116.1(4) . .
C3 C2 C7 119.4(4) . .
C3 C2 C1 119.6(4) . .
C7 C2 C1 120.9(4) . .
C2 C3 C4 120.0(5) . .
C2 C3 H3 120.0 . .
C4 C3 H3 120.0 . .
C3 C4 C5 119.9(5) . .
C3 C4 H4 120.1 . .
C5 C4 H4 120.1 . .
C6 C5 C4 120.5(5) . .
C6 C5 N1 123.0(5) . .
C4 C5 N1 116.5(5) . .
C5 C6 C7 119.2(5) . .
C5 C6 H6A 120.4 . .
C7 C6 H6A 120.4 . .
C6 C7 C2 120.9(5) . .
C6 C7 H7 119.6 . .
C2 C7 H7 119.6 . .
N1 C8 C9 121.8(7) . .
N1 C8 H8A 119.1 . .
C9 C8 H8A 119.1 . .
C14 C9 C10 120.4(7) . .
C14 C9 C8 120.2(7) . .
C10 C9 C8 119.4(8) . .
C11 C10 C9 119.0(11) . .
C11 C10 H10 120.5 . .
C9 C10 H10 120.5 . .
C12 C11 C10 120.5(11) . .
C12 C11 H11 119.8 . .
C10 C11 H11 119.8 . .
C13 C12 C11 121.9(9) . .
C13 C12 H12 119.0 . .
C11 C12 H12 119.0 . .
C12 C13 O9 125.3(9) . .
C12 C13 C14 118.2(12) . .
O9 C13 C14 116.5(11) . .
O9 C15 H15A 109.5 . .
O9 C15 H15B 109.4 . .
H15A C15 H15B 109.5 . .
O9 C15 H15C 109.5 . .
H15A C15 H15C 109.5 . .
H15B C15 H15C 109.5 . .
O8 C14 C9 123.9(6) . .
O8 C14 C13 116.1(9) . .
C9 C14 C13 120.0(9) . .
O3 C16 O4 119.0(4) . .
O3 C16 C17 123.1(4) . .
O4 C16 C17 117.9(4) . .
C22 C17 C18 118.9(4) . .
C22 C17 C16 121.6(4) . .
C18 C17 C16 119.5(4) . .
C19 C18 C17 120.9(5) . .
C19 C18 H18 119.6 . .
C17 C18 H18 119.6 . .
C18 C19 C20 120.0(4) . .
C18 C19 H19 120.0 . .
C20 C19 H19 120.0 . .
C21 C20 C19 119.2(5) . .
C21 C20 N2 115.8(5) . .
C19 C20 N2 125.0(4) . .
C20 C21 C22 120.5(5) . .
C20 C21 H21 119.8 . .
C22 C21 H21 119.8 . .
C21 C22 C17 120.6(4) . .
C21 C22 H22 119.7 . .
C17 C22 H22 119.7 . .
N2 C23 C24 120.3(5) . .
N2 C23 H23 119.8 . .
C24 C23 H23 119.8 . .
C29 C24 C25 119.2(5) . .
C29 C24 C23 121.4(4) . .
C25 C24 C23 119.4(5) . .
C26 C25 C24 119.7(5) . .
C26 C25 H25 120.1 . .
C24 C25 H25 120.1 . .
C25 C26 C27 121.0(5) . .
C25 C26 H26 119.5 . .
C27 C26 H26 119.5 . .
C28 C27 C26 120.5(5) . .
C28 C27 H27 119.7 . .
C26 C27 H27 119.7 . .
O7 C28 C27 125.3(5) . .
O7 C28 C29 115.7(5) . .
C27 C28 C29 119.0(5) . .
O6 C29 C24 122.1(5) . .
O6 C29 C28 117.4(5) . .
C24 C29 C28 120.6(5) . .
O7 C30 H30A 109.5 . .
O7 C30 H30B 109.5 . .
H30A C30 H30B 109.5 . .
O7 C30 H30C 109.5 . .
H30A C30 H30C 109.5 . .
H30B C30 H30C 109.5 . .
C32 C31 Sn2 116.0(3) . .
C32 C31 H31A 108.3 . .
Sn2 C31 H31A 108.3 . .
C32 C31 H31B 108.3 . .
Sn2 C31 H31B 108.3 . .
H31A C31 H31B 107.4 . .
C33 C32 C31 113.0(4) . .
C33 C32 H32A 109.0 . .
C31 C32 H32A 109.0 . .
C33 C32 H32B 109.0 . .
C31 C32 H32B 109.0 . .
H32A C32 H32B 107.8 . .
C32 C33 C34 111.7(5) . .
C32 C33 H33A 109.3 . .
C34 C33 H33A 109.3 . .
C32 C33 H33B 109.3 . .
C34 C33 H33B 109.3 . .
H33A C33 H33B 107.9 . .
C33 C34 H34A 109.5 . .
C33 C34 H34B 109.5 . .
H34A C34 H34B 109.5 . .
C33 C34 H34C 109.5 . .
H34A C34 H34C 109.5 . .
H34B C34 H34C 109.5 . .
C36 C35 Sn2 120.8(5) . .
C36 C35 H35A 107.1 . .
Sn2 C35 H35A 107.1 . .
C36 C35 H35B 107.1 . .
Sn2 C35 H35B 107.1 . .
H35A C35 H35B 106.8 . .
C35 C36 C37 120.1(8) . .
C35 C36 H36A 107.3 . .
C37 C36 H36A 107.3 . .
C35 C36 H36B 107.3 . .
C37 C36 H36B 107.3 . .
H36A C36 H36B 106.9 . .
C38A C37 C36 110.2(10) . .
C36 C37 C38B 116.4(16) . .
C38A C37 H37A 109.6 . .
C36 C37 H37A 109.6 . .
C38A C37 H37B 109.6 . .
C36 C37 H37B 109.6 . .
H37A C37 H37B 108.1 . .
C40 C39 Sn1 111.7(3) . .
C40 C39 H39A 109.3 . .
Sn1 C39 H39A 109.3 . .
C40 C39 H39B 109.3 . .
Sn1 C39 H39B 109.3 . .
H39A C39 H39B 107.9 . .
C41 C40 C39 113.7(4) . .
C41 C40 H40A 108.8 . .
C39 C40 H40A 108.8 . .
C41 C40 H40B 108.8 . .
C39 C40 H40B 108.8 . .
H40A C40 H40B 107.7 . .
C42 C41 C40 112.1(5) . .
C42 C41 H41A 109.2 . .
C40 C41 H41A 109.2 . .
C42 C41 H41B 109.2 . .
C40 C41 H41B 109.2 . .
H41A C41 H41B 107.9 . .
C41 C42 H42A 109.5 . .
C41 C42 H42B 109.5 . .
H42A C42 H42B 109.5 . .
C41 C42 H42C 109.5 . .
H42A C42 H42C 109.5 . .
H42B C42 H42C 109.5 . .
C44 C43 Sn1 113.9(3) . .
C44 C43 H43A 108.8 . .
Sn1 C43 H43A 108.8 . .
C44 C43 H43B 108.8 . .
Sn1 C43 H43B 108.8 . .
H43A C43 H43B 107.7 . .
C45 C44 C43 112.4(5) . .
C45 C44 H44A 109.1 . .
C43 C44 H44A 109.1 . .
C45 C44 H44B 109.1 . .
C43 C44 H44B 109.1 . .
H44A C44 H44B 107.9 . .
C44 C45 C46 112.3(7) . .
C44 C45 H45A 109.1 . .
C46 C45 H45A 109.1 . .
C44 C45 H45B 109.1 . .
C46 C45 H45B 109.1 . .
H45A C45 H45B 107.9 . .
C45 C46 H46A 109.5 . .
C45 C46 H46B 109.5 . .
H46A C46 H46B 109.5 . .
C45 C46 H46C 109.5 . .
H46A C46 H46C 109.5 . .
H46B C46 H46C 109.5 . .
O10 C47 O11 124.6(6) . .
O10 C47 C48 119.4(6) . .
O11 C47 C48 116.0(5) . .
C53 C48 C49 118.6(5) . .
C53 C48 C47 121.2(5) . .
C49 C48 C47 120.2(5) . .
C50 C49 C48 121.0(6) . .
C50 C49 H49 119.5 . .
C48 C49 H49 119.5 . .
C49 C50 C51 120.5(6) . .
C49 C50 H50 119.8 . .
C51 C50 H50 119.8 . .
C52 C51 C50 118.6(5) . .
C52 C51 N3 117.7(5) . .
C50 C51 N3 123.7(5) . .
C51 C52 C53 120.8(5) . .
C51 C52 H52 119.6 . .
C53 C52 H52 119.6 . .
C48 C53 C52 120.7(5) . .
C48 C53 H53 119.7 . .
C52 C53 H53 119.7 . .
N3 C54 C55 121.8(5) . .
N3 C54 H54 119.1 . .
C55 C54 H54 119.1 . .
C60 C55 C56 118.8(5) . .
C60 C55 C54 120.9(5) . .
C56 C55 C54 120.2(5) . .
C57 C56 C55 120.4(5) . .
C57 C56 H56 119.8 . .
C55 C56 H56 119.8 . .
C56 C57 C58 120.4(5) . .
C56 C57 H57 119.8 . .
C58 C57 H57 119.8 . .
C59 C58 C57 120.3(5) . .
C59 C58 H58 119.9 . .
C57 C58 H58 119.9 . .
C58 C59 O18 125.5(5) . .
C58 C59 C60 120.4(5) . .
O18 C59 C60 114.2(5) . .
O17 C60 C59 118.4(4) . .
O17 C60 C55 121.9(5) . .
C59 C60 C55 119.7(5) . .
O18 C61 H61A 109.5 . .
O18 C61 H61B 109.5 . .
H61A C61 H61B 109.5 . .
O18 C61 H61C 109.5 . .
H61A C61 H61C 109.5 . .
H61B C61 H61C 109.5 . .
O13 C62 O12 121.8(8) . .
O13 C62 C63 121.8(7) . .
O12 C62 C63 116.3(8) . .
C68 C63 C64 117.7(8) . .
C68 C63 C62 120.1(8) . .
C64 C63 C62 122.0(7) . .
C63 C64 C65 121.8(8) . .
C63 C64 H64 119.1 . .
C65 C64 H64 119.1 . .
C66 C65 C64 121.7(9) . .
C66 C65 H65 119.1 . .
C64 C65 H65 119.1 . .
C65 C66 C67 116.1(7) . .
C65 C66 N4 116.7(8) . .
C67 C66 N4 127.1(7) . .
C66 C67 C68 122.6(8) . .
C66 C67 H67 118.7 . .
C68 C67 H67 118.7 . .
C63 C68 C67 120.0(9) . .
C63 C68 H68 120.0 . .
C67 C68 H68 120.0 . .
N4 C69 C70 120.4(7) . .
N4 C69 H69 119.8 . .
C70 C69 H69 119.8 . .
C75 C70 C71 119.6(7) . .
C75 C70 C69 122.6(6) . .
C71 C70 C69 117.8(7) . .
C72 C71 C70 120.0(7) . .
C72 C71 H71 120.0 . .
C70 C71 H71 120.0 . .
C71 C72 C73 120.1(6) . .
C71 C72 H72 119.9 . .
C73 C72 H72 119.9 . .
C74 C73 C72 121.2(7) . .
C74 C73 H73 119.4 . .
C72 C73 H73 119.4 . .
O16 C74 C73 125.0(7) . .
O16 C74 C75 115.5(6) . .
C73 C74 C75 119.5(8) . .
O15 C75 C74 118.3(7) . .
O15 C75 C70 122.3(7) . .
C74 C75 C70 119.4(6) . .
O16 C76 H76A 109.5 . .
O16 C76 H76B 109.5 . .
H76A C76 H76B 109.5 . .
O16 C76 H76C 109.5 . .
H76A C76 H76C 109.5 . .
H76B C76 H76C 109.5 . .
C78A C77 Sn3 130.0(8) . .
C78B C77 Sn3 126.6(10) . .
C78A C77 H77A 104.8 . .
Sn3 C77 H77A 104.8 . .
C78A C77 H77B 104.8 . .
Sn3 C77 H77B 104.8 . .
H77A C77 H77B 105.8 . .
C80 C79 C78B 125.9(14) . .
C80 C79 C78A 84.9(11) . .
C80 C79 H79A 114.5 . .
C78A C79 H79A 114.5 . .
C80 C79 H79B 114.5 . .
C78A C79 H79B 114.5 . .
H79A C79 H79B 111.6 . .
C79 C80 H80A 109.5 . .
C79 C80 H80B 109.5 . .
H80A C80 H80B 109.5 . .
C79 C80 H80C 109.5 . .
H80A C80 H80C 109.5 . .
H80B C80 H80C 109.5 . .
C82 C81 Sn3 122.9(6) . .
C82 C81 H81A 106.6 . .
Sn3 C81 H81A 106.6 . .
C82 C81 H81B 106.6 . .
Sn3 C81 H81B 106.6 . .
H81A C81 H81B 106.6 . .
C81 C82 C83 116.3(11) . .
C81 C82 H82A 108.2 . .
C83 C82 H82A 108.2 . .
C81 C82 H82B 108.2 . .
C83 C82 H82B 108.2 . .
H82A C82 H82B 107.4 . .
C82 C83 C84 109.9(17) . .
C82 C83 H83A 109.7 . .
C84 C83 H83A 109.7 . .
C82 C83 H83B 109.7 . .
C84 C83 H83B 109.7 . .
H83A C83 H83B 108.2 . .
C86 C85 Sn4A 119.8(7) . .
C86 C85 Sn4B 118.7(7) . .
C86 C85 H85A 107.4 . .
Sn4A C85 H85A 107.4 . .
C86 C85 H85B 107.4 . .
Sn4A C85 H85B 107.4 . .
H85A C85 H85B 106.9 . .
C85 C86 C87 110.3(9) . .
C85 C86 H86A 109.6 . .
C87 C86 H86A 109.6 . .
C85 C86 H86B 109.6 . .
C87 C86 H86B 109.6 . .
H86A C86 H86B 108.1 . .
C88 C87 C86 109.8(10) . .
C88 C87 H87A 109.7 . .
C86 C87 H87A 109.7 . .
C88 C87 H87B 109.7 . .
C86 C87 H87B 109.7 . .
H87A C87 H87B 108.2 . .
C87 C88 H88A 109.5 . .
C87 C88 H88B 109.5 . .
H88A C88 H88B 109.5 . .
C87 C88 H88C 109.5 . .
H88A C88 H88C 109.5 . .
H88B C88 H88C 109.5 . .
C90 C89 Sn4B 115.8(5) . .
C90 C89 Sn4A 110.3(5) . .
C90 C89 H89A 109.6 . .
Sn4A C89 H89A 109.6 . .
C90 C89 H89B 109.6 . .
Sn4A C89 H89B 109.6 . .
H89A C89 H89B 108.1 . .
C91 C90 C89 113.9(9) . .
C91 C90 H90A 108.8 . .
C89 C90 H90A 108.8 . .
C91 C90 H90B 108.8 . .
C89 C90 H90B 108.8 . .
H90A C90 H90B 107.7 . .
C90 C91 C92 108.8(10) . .
C90 C91 H91A 109.9 . .
C92 C91 H91A 109.9 . .
C90 C91 H91B 109.9 . .
C92 C91 H91B 109.9 . .
H91A C91 H91B 108.3 . .
C91 C92 H92A 109.5 . .
C91 C92 H92B 109.5 . .
H92A C92 H92B 109.5 . .
C91 C92 H92C 109.5 . .
H92A C92 H92C 109.5 . .
H92B C92 H92C 109.5 . .
C8 N1 C5 119.5(5) . .
C23 N2 C20 123.4(5) . .
C54 N3 C51 121.7(5) . .
C69 N4 C66 120.5(7) . .
C1 O1 Sn1 135.8(3) . .
C1 O2 Sn2 139.0(3) . .
C16 O4 Sn2 115.3(3) . .
Sn2 O5 Sn1 137.75(16) . .
Sn2 O5 Sn1 118.52(14) . 2_756
Sn1 O5 Sn1 103.58(12) . 2_756
C29 O6 H6 109.5 . .
C28 O7 C30 116.4(4) . .
C14 O8 H8 109.5 . .
C15 O9 C13 127.5(16) . .
C47 O10 Sn4A 131.1(5) . .
C47 O10 Sn4B 136.6(5) . .
C47 O11 Sn3 132.9(4) . .
C62 O12 Sn4A 120.9(6) . .
C62 O12 Sn4B 113.7(6) . .
Sn4A O14 Sn3 137.0(3) . .
Sn3 O14 Sn4B 136.8(2) . .
Sn4A O14 Sn3 120.2(2) . 2_677
Sn3 O14 Sn3 102.52(19) . 2_677
Sn4B O14 Sn3 120.7(2) . 2_677
C75 O15 H15 109.5 . .
C74 O16 C76 116.3(6) . .
C60 O17 H17 109.5 . .
C59 O18 C61 115.6(4) . .
O5 Sn1 C43 106.32(15) . .
O5 Sn1 C39 106.05(16) . .
C43 Sn1 C39 146.57(19) . .
O5 Sn1 O5 76.42(12) . 2_756
C43 Sn1 O5 97.36(16) . 2_756
C39 Sn1 O5 98.09(17) . 2_756
O5 Sn1 O1 91.22(12) . .
C43 Sn1 O1 84.77(17) . .
C39 Sn1 O1 86.42(18) . .
O5 Sn1 O1 167.58(12) 2_756 .
O5 Sn1 Sn1 39.20(8) . 2_756
C43 Sn1 Sn1 104.96(13) . 2_756
C39 Sn1 Sn1 105.28(14) . 2_756
O5 Sn1 Sn1 37.23(8) 2_756 2_756
O1 Sn1 Sn1 130.41(9) . 2_756
O5 Sn2 C35 109.79(18) . .
O5 Sn2 C31 110.50(16) . .
C35 Sn2 C31 139.7(2) . .
O5 Sn2 O4 79.03(12) . .
C35 Sn2 O4 96.16(19) . .
C31 Sn2 O4 93.25(15) . .
O5 Sn2 O2 89.63(12) . .
C35 Sn2 O2 88.59(19) . .
C31 Sn2 O2 89.75(15) . .
O4 Sn2 O2 168.61(12) . .
O14 Sn3 C81 108.3(3) . .
O14 Sn3 C77 105.2(3) . .
C81 Sn3 C77 146.3(4) . .
O14 Sn3 O14 77.48(19) . 2_677
C81 Sn3 O14 94.5(3) . 2_677
C77 Sn3 O14 96.3(3) . 2_677
O14 Sn3 O11 89.89(17) . .
C81 Sn3 O11 87.6(3) . .
C77 Sn3 O11 88.8(4) . .
O14 Sn3 O11 167.23(17) 2_677 .
O14 Sn3 Sn3 40.10(12) . 2_677
C81 Sn3 Sn3 104.3(2) . 2_677
C77 Sn3 Sn3 103.6(2) . 2_677
O14 Sn3 Sn3 37.38(11) 2_677 2_677
O11 Sn3 Sn3 129.97(12) . 2_677
C83 C84 H84A 109.5 . .
C83 C84 H84B 109.5 . .
H84A C84 H84B 109.5 . .
C83 C84 H84C 109.5 . .
H84A C84 H84C 109.5 . .
H84B C84 H84C 109.5 . .
O14 Sn4A C85 115.2(5) . .
O14 Sn4A O12 83.7(3) . .
C85 Sn4A O12 97.3(3) . .
O14 Sn4A C89 110.4(3) . .
C85 Sn4A C89 133.5(5) . .
O12 Sn4A C89 96.2(3) . .
O14 Sn4A O10 94.1(3) . .
C85 Sn4A O10 81.7(3) . .
O12 Sn4A O10 176.9(5) . .
C89 Sn4A O10 86.6(3) . .
C89 Sn4B O14 108.0(3) . .
C89 Sn4B C85 146.9(5) . .
O14 Sn4B C85 103.7(4) . .
C89 Sn4B O12 101.2(3) . .
O14 Sn4B O12 76.6(3) . .
C85 Sn4B O12 95.3(3) . .
C89 Sn4B O10 91.3(3) . .
O14 Sn4B O10 86.8(3) . .
C85 Sn4B O10 80.9(3) . .
O12 Sn4B O10 161.7(4) . .
C77 C78A C79 109.9(12) . .
C77 C78A H78A 109.7 . .
C79 C78A H78A 109.7 . .
C77 C78A H78B 109.7 . .
C79 C78A H78B 109.7 . .
H78A C78A H78B 108.2 . .
C77 C78B C79 116.4(12) . .
C77 C78B H78C 108.2 . .
C79 C78B H78C 108.2 . .
C77 C78B H78D 108.2 . .
C79 C78B H78D 108.2 . .
H78C C78B H78D 107.3 . .
C37 C38A H38A 109.5 . .
C37 C38A H38B 109.5 . .
H38A C38A H38B 109.5 . .
C37 C38A H38C 109.5 . .
H38A C38A H38C 109.5 . .
H38B C38A H38C 109.5 . .
C37 C38B H38D 109.5 . .
C37 C38B H38E 109.5 . .
H38D C38B H38E 109.5 . .
C37 C38B H38F 109.5 . .
H38D C38B H38F 109.5 . .
H38E C38B H38F 109.5 . .

loop_
_geom_bond_atom_site_label_1
_geom_bond_atom_site_label_2
_geom_bond_distance
_geom_bond_site_symmetry_2
C1 O2 1.241(5) .
C1 O1 1.284(6) .
C1 C2 1.478(6) .
C2 C3 1.383(7) .
C2 C7 1.391(7) .
C3 C4 1.384(7) .
C3 H3 0.9500 .
C4 C5 1.390(8) .
C4 H4 0.9500 .
C5 C6 1.377(8) .
C5 N1 1.423(6) .
C6 C7 1.381(7) .
C6 H6A 0.9500 .
C7 H7 0.9500 .
C8 N1 1.290(8) .
C8 C9 1.440(8) .
C8 H8A 0.9500 .
C9 C14 1.383(12) .
C9 C10 1.391(11) .
C10 C11 1.379(13) .
C10 H10 0.9500 .
C11 C12 1.37(2) .
C11 H11 0.9500 .
C12 C13 1.367(19) .
C12 H12 0.9500 .
C13 O9 1.384(16) .
C13 C14 1.411(10) .
C15 O9 1.373(15) .
C15 H15A 0.9800 .
C15 H15B 0.9800 .
C15 H15C 0.9800 .
C14 O8 1.366(10) .
C16 O3 1.252(6) .
C16 O4 1.322(5) .
C16 C17 1.465(7) .
C17 C22 1.388(7) .
C17 C18 1.389(6) .
C18 C19 1.382(7) .
C18 H18 0.9500 .
C19 C20 1.400(7) .
C19 H19 0.9500 .
C20 C21 1.384(7) .
C20 N2 1.417(6) .
C21 C22 1.385(7) .
C21 H21 0.9500 .
C22 H22 0.9500 .
C23 N2 1.294(6) .
C23 C24 1.446(7) .
C23 H23 0.9500 .
C24 C29 1.399(8) .
C24 C25 1.412(7) .
C25 C26 1.372(8) .
C25 H25 0.9500 .
C26 C27 1.392(8) .
C26 H26 0.9500 .
C27 C28 1.386(7) .
C27 H27 0.9500 .
C28 O7 1.366(7) .
C28 C29 1.405(7) .
C29 O6 1.348(6) .
C30 O7 1.430(7) .
C30 H30A 0.9800 .
C30 H30B 0.9800 .
C30 H30C 0.9800 .
C31 C32 1.525(6) .
C31 Sn2 2.129(5) .
C31 H31A 0.9900 .
C31 H31B 0.9900 .
C32 C33 1.518(7) .
C32 H32A 0.9900 .
C32 H32B 0.9900 .
C33 C34 1.519(7) .
C33 H33A 0.9900 .
C33 H33B 0.9900 .
C34 H34A 0.9800 .
C34 H34B 0.9800 .
C34 H34C 0.9800 .
C35 C36 1.393(9) .
C35 Sn2 2.115(5) .
C35 H35A 0.9900 .
C35 H35B 0.9900 .
C36 C37 1.504(10) .
C36 H36A 0.9900 .
C36 H36B 0.9900 .
C37 C38A 1.343(14) .
C37 C38B 1.72(4) .
C37 H37A 0.9900 .
C37 H37B 0.9900 .
C39 C40 1.533(7) .
C39 Sn1 2.130(5) .
C39 H39A 0.9900 .
C39 H39B 0.9900 .
C40 C41 1.524(7) .
C40 H40A 0.9900 .
C40 H40B 0.9900 .
C41 C42 1.519(8) .
C41 H41A 0.9900 .
C41 H41B 0.9900 .
C42 H42A 0.9800 .
C42 H42B 0.9800 .
C42 H42C 0.9800 .
C43 C44 1.519(7) .
C43 Sn1 2.129(5) .
C43 H43A 0.9900 .
C43 H43B 0.9900 .
C44 C45 1.508(9) .
C44 H44A 0.9900 .
C44 H44B 0.9900 .
C45 C46 1.536(10) .
C45 H45A 0.9900 .
C45 H45B 0.9900 .
C46 H46A 0.9800 .
C46 H46B 0.9800 .
C46 H46C 0.9800 .
C47 O10 1.243(7) .
C47 O11 1.274(7) .
C47 C48 1.499(8) .
C48 C53 1.380(8) .
C48 C49 1.395(8) .
C49 C50 1.382(8) .
C49 H49 0.9500 .
C50 C51 1.390(8) .
C50 H50 0.9500 .
C51 C52 1.389(8) .
C51 N3 1.409(7) .
C52 C53 1.390(8) .
C52 H52 0.9500 .
C53 H53 0.9500 .
C54 N3 1.291(7) .
C54 C55 1.443(7) .
C54 H54 0.9500 .
C55 C60 1.404(7) .
C55 C56 1.411(8) .
C56 C57 1.366(8) .
C56 H56 0.9500 .
C57 C58 1.400(8) .
C57 H57 0.9500 .
C58 C59 1.365(8) .
C58 H58 0.9500 .
C59 O18 1.372(6) .
C59 C60 1.402(7) .
C60 O17 1.346(6) .
C61 O18 1.426(7) .
C61 H61A 0.9800 .
C61 H61B 0.9800 .
C61 H61C 0.9800 .
C62 O13 1.239(10) .
C62 O12 1.298(9) .
C62 C63 1.499(11) .
C63 C68 1.359(11) .
C63 C64 1.371(12) .
C64 C65 1.381(11) .
C64 H64 0.9500 .
C65 C66 1.357(10) .
C65 H65 0.9500 .
C66 C67 1.381(13) .
C66 N4 1.418(9) .
C67 C68 1.392(12) .
C67 H67 0.9500 .
C68 H68 0.9500 .
C69 N4 1.288(8) .
C69 C70 1.443(10) .
C69 H69 0.9500 .
C70 C75 1.405(11) .
C70 C71 1.419(9) .
C71 C72 1.359(10) .
C71 H71 0.9500 .
C72 C73 1.389(11) .
C72 H72 0.9500 .
C73 C74 1.386(9) .
C73 H73 0.9500 .
C74 O16 1.370(10) .
C74 C75 1.393(10) .
C75 O15 1.356(8) .
C76 O16 1.413(9) .
C76 H76A 0.9800 .
C76 H76B 0.9800 .
C76 H76C 0.9800 .
C77 C78A 1.233(17) .
C77 C78B 1.279(16) .
C77 Sn3 2.121(7) .
C77 H77A 0.9900 .
C77 H77B 0.9900 .
C79 C80 1.514(19) .
C79 C78B 1.605(15) .
C79 C78A 1.747(18) .
C79 H79A 0.9900 .
C79 H79B 0.9900 .
C80 H80A 0.9800 .
C80 H80B 0.9800 .
C80 H80C 0.9800 .
C81 C82 1.420(13) .
C81 Sn3 2.120(7) .
C81 H81A 0.9900 .
C81 H81B 0.9900 .
C82 C83 1.527(14) .
C82 H82A 0.9900 .
C82 H82B 0.9900 .
C83 C84 1.76(4) .
C83 H83A 0.9900 .
C83 H83B 0.9900 .
C85 C86 1.457(12) .
C85 Sn4A 2.131(10) .
C85 Sn4B 2.155(10) .
C85 H85A 0.9900 .
C85 H85B 0.9900 .
C86 C87 1.568(14) .
C86 H86A 0.9900 .
C86 H86B 0.9900 .
C87 C88 1.545(15) .
C87 H87A 0.9900 .
C87 H87B 0.9900 .
C88 H88A 0.9800 .
C88 H88B 0.9800 .
C88 H88C 0.9800 .
C89 C90 1.545(13) .
C89 Sn4B 2.050(9) .
C89 Sn4A 2.256(11) .
C89 H89A 0.9900 .
C89 H89B 0.9900 .
C90 C91 1.523(12) .
C90 H90A 0.9900 .
C90 H90B 0.9900 .
C91 C92 1.68(2) .
C91 H91A 0.9900 .
C91 H91B 0.9900 .
C92 H92A 0.9800 .
C92 H92B 0.9800 .
C92 H92C 0.9800 .
O1 Sn1 2.241(3) .
O2 Sn2 2.239(3) .
O4 Sn2 2.192(3) .
O5 Sn2 2.019(3) .
O5 Sn1 2.050(3) .
O5 Sn1 2.141(3) 2_756
O6 H6 0.8400 .
O8 H8 0.8400 .
O10 Sn4A 2.301(6) .
O10 Sn4B 2.313(5) .
O11 Sn3 2.225(5) .
O12 Sn4A 2.163(7) .
O12 Sn4B 2.208(6) .
O14 Sn4A 1.873(9) .
O14 Sn3 2.045(4) .
O14 Sn4B 2.149(8) .
O14 Sn3 2.170(4) 2_677
O15 H15 0.8400 .
O17 H17 0.8400 .
Sn1 Sn1 3.2936(6) 2_756
Sn3 Sn3 3.2885(8) 2_677
C84 H84A 0.9800 .
C84 H84B 0.9800 .
C84 H84C 0.9800 .
C78A H78A 0.9900 .
C78A H78B 0.9900 .
C78B H78C 0.9900 .
C78B H78D 0.9900 .
C38A H38A 0.9800 .
C38A H38B 0.9800 .
C38A H38C 0.9800 .
C38B H38D 0.9800 .
C38B H38E 0.9800 .
C38B H38F 0.9800 .

loop_
_geom_torsion_atom_site_label_1
_geom_torsion_atom_site_label_2
_geom_torsion_atom_site_label_3
_geom_torsion_atom_site_label_4
_geom_torsion
_geom_torsion_site_symmetry_1
O2 C1 C2 C3 -1.2(7) .
O1 C1 C2 C3 179.5(5) .
O2 C1 C2 C7 179.1(4) .
O1 C1 C2 C7 -0.2(7) .
C7 C2 C3 C4 -1.3(8) .
C1 C2 C3 C4 179.0(5) .
C2 C3 C4 C5 -0.9(8) .
C3 C4 C5 C6 2.4(8) .
C3 C4 C5 N1 -177.8(5) .
C4 C5 C6 C7 -1.5(8) .
N1 C5 C6 C7 178.6(5) .
C5 C6 C7 C2 -0.8(8) .
C3 C2 C7 C6 2.2(8) .
C1 C2 C7 C6 -178.1(5) .
N1 C8 C9 C14 -1.9(10) .
N1 C8 C9 C10 176.9(7) .
C14 C9 C10 C11 0.7(15) .
C8 C9 C10 C11 -178.1(10) .
C9 C10 C11 C12 -1(2) .
C10 C11 C12 C13 2(2) .
C11 C12 C13 O9 176.9(13) .
C11 C12 C13 C14 -2(2) .
C10 C9 C14 O8 177.8(8) .
C8 C9 C14 O8 -3.4(11) .
C10 C9 C14 C13 -1.5(12) .
C8 C9 C14 C13 177.4(7) .
C12 C13 C14 O8 -177.1(10) .
O9 C13 C14 O8 3.6(12) .
C12 C13 C14 C9 2.2(14) .
O9 C13 C14 C9 -177.0(8) .
O3 C16 C17 C22 -179.9(4) .
O4 C16 C17 C22 0.6(6) .
O3 C16 C17 C18 1.7(7) .
O4 C16 C17 C18 -177.8(4) .
C22 C17 C18 C19 -2.3(7) .
C16 C17 C18 C19 176.1(4) .
C17 C18 C19 C20 0.5(7) .
C18 C19 C20 C21 1.3(7) .
C18 C19 C20 N2 178.9(4) .
C19 C20 C21 C22 -1.3(7) .
N2 C20 C21 C22 -179.1(4) .
C20 C21 C22 C17 -0.4(8) .
C18 C17 C22 C21 2.2(7) .
C16 C17 C22 C21 -176.1(4) .
N2 C23 C24 C29 -4.5(8) .
N2 C23 C24 C25 175.2(5) .
C29 C24 C25 C26 0.2(8) .
C23 C24 C25 C26 -179.4(5) .
C24 C25 C26 C27 -0.5(8) .
C25 C26 C27 C28 1.2(8) .
C26 C27 C28 O7 178.2(5) .
C26 C27 C28 C29 -1.6(8) .
C25 C24 C29 O6 179.8(5) .
C23 C24 C29 O6 -0.5(8) .
C25 C24 C29 C28 -0.6(7) .
C23 C24 C29 C28 179.1(5) .
O7 C28 C29 O6 1.1(7) .
C27 C28 C29 O6 -179.1(5) .
O7 C28 C29 C24 -178.5(5) .
C27 C28 C29 C24 1.3(8) .
Sn2 C31 C32 C33 -65.9(5) .
C31 C32 C33 C34 179.6(4) .
Sn2 C35 C36 C37 -179.7(9) .
C35 C36 C37 C38A 114.5(15) .
C35 C36 C37 C38B 31(2) .
Sn1 C39 C40 C41 179.3(4) .
C39 C40 C41 C42 176.6(5) .
Sn1 C43 C44 C45 172.8(4) .
C43 C44 C45 C46 -175.3(7) .
O10 C47 C48 C53 8.3(10) .
O11 C47 C48 C53 -174.2(6) .
O10 C47 C48 C49 -171.6(6) .
O11 C47 C48 C49 5.9(9) .
C53 C48 C49 C50 0.4(9) .
C47 C48 C49 C50 -179.6(6) .
C48 C49 C50 C51 -0.1(9) .
C49 C50 C51 C52 0.7(9) .
C49 C50 C51 N3 177.9(5) .
C50 C51 C52 C53 -1.6(8) .
N3 C51 C52 C53 -179.0(5) .
C49 C48 C53 C52 -1.4(9) .
C47 C48 C53 C52 178.7(6) .
C51 C52 C53 C48 2.0(9) .
N3 C54 C55 C60 4.0(8) .
N3 C54 C55 C56 -178.6(5) .
C60 C55 C56 C57 0.8(8) .
C54 C55 C56 C57 -176.6(5) .
C55 C56 C57 C58 0.6(9) .
C56 C57 C58 C59 -0.5(9) .
C57 C58 C59 O18 179.5(5) .
C57 C58 C59 C60 -1.0(8) .
C58 C59 C60 O17 -179.0(5) .
O18 C59 C60 O17 0.5(7) .
C58 C59 C60 C55 2.4(8) .
O18 C59 C60 C55 -178.1(4) .
C56 C55 C60 O17 179.2(5) .
C54 C55 C60 O17 -3.4(7) .
C56 C55 C60 C59 -2.3(7) .
C54 C55 C60 C59 175.1(5) .
O13 C62 C63 C68 3.2(13) .
O12 C62 C63 C68 -179.2(8) .
O13 C62 C63 C64 178.1(9) .
O12 C62 C63 C64 -4.2(12) .
C68 C63 C64 C65 -0.9(16) .
C62 C63 C64 C65 -176.0(9) .
C63 C64 C65 C66 -2.0(17) .
C64 C65 C66 C67 3.7(15) .
C64 C65 C66 N4 179.8(9) .
C65 C66 C67 C68 -2.7(16) .
N4 C66 C67 C68 -178.3(10) .
C64 C63 C68 C67 1.9(16) .
C62 C63 C68 C67 177.0(10) .
C66 C67 C68 C63 0.0(18) .
N4 C69 C70 C75 0.0(11) .
N4 C69 C70 C71 177.5(6) .
C75 C70 C71 C72 -0.4(10) .
C69 C70 C71 C72 -178.0(6) .
C70 C71 C72 C73 -1.7(10) .
C71 C72 C73 C74 1.4(10) .
C72 C73 C74 O16 179.4(7) .
C72 C73 C74 C75 1.2(11) .
O16 C74 C75 O15 -1.8(11) .
C73 C74 C75 O15 176.6(7) .
O16 C74 C75 C70 178.3(7) .
C73 C74 C75 C70 -3.3(12) .
C71 C70 C75 O15 -176.9(7) .
C69 C70 C75 O15 0.5(12) .
C71 C70 C75 C74 2.9(11) .
C69 C70 C75 C74 -179.7(7) .
Sn3 C81 C82 C83 -175.3(14) .
C81 C82 C83 C84 154.8(19) .
Sn4A C85 C86 C87 -158.6(8) .
Sn4B C85 C86 C87 -167.8(8) .
C85 C86 C87 C88 -177.1(10) .
Sn4B C89 C90 C91 178.2(7) .
Sn4A C89 C90 C91 -179.5(7) .
C89 C90 C91 C92 177.2(9) .
C9 C8 N1 C5 -177.3(5) .
C6 C5 N1 C8 -36.5(8) .
C4 C5 N1 C8 143.6(6) .
C24 C23 N2 C20 -178.3(4) .
C21 C20 N2 C23 -161.6(5) .
C19 C20 N2 C23 20.7(8) .
C55 C54 N3 C51 -177.1(5) .
C52 C51 N3 C54 -153.8(5) .
C50 C51 N3 C54 29.0(8) .
C70 C69 N4 C66 -178.8(6) .
C65 C66 N4 C69 170.1(8) .
C67 C66 N4 C69 -14.3(13) .
O2 C1 O1 Sn1 -6.8(8) .
C2 C1 O1 Sn1 172.5(3) .
O1 C1 O2 Sn2 22.7(8) .
C2 C1 O2 Sn2 -156.5(3) .
O3 C16 O4 Sn2 -5.9(5) .
C17 C16 O4 Sn2 173.6(3) .
C27 C28 O7 C30 -14.2(8) .
C29 C28 O7 C30 165.6(5) .
C12 C13 O9 C15 -21(2) .
C14 C13 O9 C15 158.2(15) .
O11 C47 O10 Sn4A -6.3(11) .
C48 C47 O10 Sn4A 170.9(5) .
O11 C47 O10 Sn4B 0.8(12) .
C48 C47 O10 Sn4B 178.0(5) .
O10 C47 O11 Sn3 39.7(10) .
C48 C47 O11 Sn3 -137.6(5) .
O13 C62 O12 Sn4A -10.8(11) .
C63 C62 O12 Sn4A 171.6(5) .
O13 C62 O12 Sn4B -7.5(10) .
C63 C62 O12 Sn4B 174.9(5) .
C73 C74 O16 C76 10.6(12) .
C75 C74 O16 C76 -171.1(7) .
C58 C59 O18 C61 -9.3(7) .
C60 C59 O18 C61 171.1(4) .
Sn3 O14 Sn4A C85 89.4(5) .
Sn3 O14 Sn4A C85 -83.9(4) 2_677
Sn3 O14 Sn4A O12 -175.5(4) .
Sn3 O14 Sn4A O12 11.2(3) 2_677
Sn3 O14 Sn4A C89 -81.1(5) .
Sn3 O14 Sn4A C89 105.6(3) 2_677
Sn3 O14 Sn4A O10 6.7(5) .
Sn3 O14 Sn4A O10 -166.6(2) 2_677
Sn3 C77 C78A C79 154.0(10) .
C80 C79 C78A C77 167.0(15) .
Sn3 C77 C78B C79 -165.6(11) .
C80 C79 C78B C77 68(2) .
